data_2101793
loop_
_publ_author_name
'Marsh, R. E.'

_publ_section_title
;
 The perils of <i>Cc</i> revisited
;
_journal_issue 2
_journal_name_full 'Acta Crystallographica Section B'
_journal_page_first 317
_journal_page_last 322
_journal_paper_doi 10.1107/S010876819601381X
_journal_volume 53
_journal_year 1997
_chemical_formula_moiety 'C37 H40 O2 Ti2'
_chemical_formula_sum 'C37 H40 O2 Ti2'
_space_group_IT_number 15
_symmetry_cell_setting monoclinic
_symmetry_space_group_name_Hall '-C 2yc'
_symmetry_space_group_name_H-M 'C 1 2/c 1'
_audit_creation_method CSD-QUEST3D-V5
_cell_angle_alpha 90
_cell_angle_beta 101.53(2)
_cell_angle_gamma 90
_cell_formula_units_Z 4
_cell_length_a 25.448(7)
_cell_length_b 8.483(2)
_cell_length_c 14.512(3)
_cell_volume 3069.6(13)
_cod_data_source_file an0533.cif
_cod_data_source_block CSD_CIF_MIF_SOMJEJ01
_cod_depositor_comments
;

  Added moiety chemical formula from Marsh (1997) paper. The summary
  chemical formula is calculated from moiety formula using 'AdHocParser'
  (svn://www.crystallography.net/cod-tools/trunk/Formulae/AdHocParser.yp,
  revision 1441.)

  Removing 40 atoms which were symmetric equivalents of the atoms from
  the asymmetric unit.

  Andrius Merkys
  2013-11-06
;
_cod_original_sg_symbol_H-M 'C 2/c'
_cod_database_code 2101793

loop_
_symmetry_equiv_pos_as_xyz
x,y,z
-x,y,1/2-z
1/2+x,1/2+y,z
1/2-x,1/2+y,1/2-z
-x,-y,-z
x,-y,-1/2+z
-1/2-x,-1/2-y,-z
-1/2+x,-1/2-y,-1/2+z

loop_
_atom_site_label
_atom_site_fract_x
_atom_site_fract_y
_atom_site_fract_z
_atom_site_type_symbol
Ti1 .13111 .4924 .2438 Ti
O1 .0684 .579 .2591 O
C1 .0422 .6815 .3115 C
C2 .0 .780 .25 C
C3 .0266 .888 .1875 C
C4 .1300 .310 .3542 C
C5 .0808 .293 .3810 C
C6 .0743 .178 .4464 C
C7 .1171 .080 .4850 C
C8 .1664 .098 .4582 C
C9 .1728 .214 .3928 C
C10 .1306 .459 .0786 C
C11 .0780 .438 .0903 C
C12 .0766 .301 .1438 C
C13 .1283 .238 .1650 C
C14 .1617 .336 .1250 C
C15 .2227 .542 .3157 C
C16 .2126 .616 .2356 C
C17 .1788 .729 .2420 C
C18 .1678 .724 .3260 C
C19 .1950 .608 .3715 C
H1 .026 .620 .352 H
H2 .068 .750 .348 H
H3 .052 .953 .226 H
H4 .044 .826 .150 H
H5 .000 .950 .149 H
H6 .0516 .356 .354 H
H7 .0407 .166 .464 H
H8 .1127 .002 .530 H
H9 .1956 .032 .484 H
H10 .2064 .226 .374 H
H11 .1431 .542 .045 H
H12 .0484 .504 .066 H
H13 .0458 .258 .162 H
H14 .1388 .146 .200 H
H15 .1990 .322 .128 H
H16 .2446 .460 .330 H
H17 .2264 .594 .186 H
H18 .1654 .797 .197 H
H19 .1458 .788 .348 H
H20 .1947 .580 .430 H

loop_
_atom_type_symbol
C
H
O
Ti
